data_2216185
loop_
_publ_author_name
'Koposov, Alexey Y.'
'Nemykin, Victor N.'
'Zhdankin, Victor V.'

_publ_section_title
;
 (<i>S</i>)-Methyl 2-(2-iodobenzamido)propionate
;
_journal_coeditor_code ZL2072
_journal_issue 11
_journal_name_full 'Acta Crystallographica Section E'
_journal_page_first o4461
_journal_page_last o4461
_journal_paper_doi 10.1107/S160053680705266X
_journal_volume 63
_journal_year 2007
_chemical_formula_iupac 'C11 H12 I1 N1 O3'
_chemical_formula_moiety 'C11 H12 I1 N1 O3'
_chemical_formula_sum 'C11 H12 I N O3'
_chemical_formula_weight 333.13
_chemical_name_systematic
;
(S)-Methyl 2-(2-iodobenzamido)propionate
;
_space_group_IT_number 19
_symmetry_cell_setting orthorhombic
_symmetry_space_group_name_Hall 'P 2ac 2ab'
_symmetry_space_group_name_H-M 'P 21 21 21'
_atom_sites_solution_hydrogens geom
_atom_sites_solution_primary direct
_audit_creation_method CRYSTALS_ver_12.39
_cell_angle_alpha 90
_cell_angle_beta 90
_cell_angle_gamma 90
_cell_formula_units_Z 4
_cell_length_a 4.990(3)
_cell_length_b 12.120(4)
_cell_length_c 21.176(10)
_cell_measurement_reflns_used 25
_cell_measurement_temperature 295
_cell_measurement_theta_max 18
_cell_measurement_theta_min 15
_cell_volume 1280.7(11)
_computing_cell_refinement 'WinAFC (Rigaku/MSC, 2000)'
_computing_data_collection 'AFC-7R Software (Rigaku, 1997)'
_computing_data_reduction 'TEXSAN  (Rigaku/MSC, 2004)'
_computing_molecular_graphics 'CAMERON (Watkin <i>et al.</i>,  1996)'
_computing_publication_material 'CRYSTALS (Betteridge <i>et al.</i>,  2003)'
_computing_structure_refinement
;
SHELXL97 (Sheldrick, 1997) and CRYSTALS (Betteridge <i>et al.</i>,
2003)
;
_computing_structure_solution 'SIR92 (Altomare <i>et al.</i>,  1994)'
_diffrn_ambient_temperature 295
_diffrn_measured_fraction_theta_full 0.999
_diffrn_measured_fraction_theta_max 0.999
_diffrn_measurement_device_type 'Rigaku AFC-7R'
_diffrn_measurement_method \w/2\q
_diffrn_radiation_monochromator graphite
_diffrn_radiation_type 'Mo K\a'
_diffrn_radiation_wavelength 0.71073
_diffrn_reflns_av_R_equivalents 0.035
_diffrn_reflns_limit_h_max 6
_diffrn_reflns_limit_h_min -6
_diffrn_reflns_limit_k_max 15
_diffrn_reflns_limit_k_min 0
_diffrn_reflns_limit_l_max 27
_diffrn_reflns_limit_l_min 0
_diffrn_reflns_number 3032
_diffrn_reflns_theta_full 27.493
_diffrn_reflns_theta_max 27.493
_diffrn_reflns_theta_min 2.554
_diffrn_standards_decay_% 0.00
_diffrn_standards_interval_count 150
_diffrn_standards_number 3
_exptl_absorpt_coefficient_mu 2.493
_exptl_absorpt_correction_T_max 0.78
_exptl_absorpt_correction_T_min 0.65
_exptl_absorpt_correction_type psi-scan
_exptl_absorpt_process_details
;
Azimuthal absorption correction (North <i>et al.</i>,  1968)
;
_exptl_crystal_colour colorless
_exptl_crystal_density_diffrn 1.728
_exptl_crystal_description block
_exptl_crystal_F_000 648
_exptl_crystal_size_max 0.30
_exptl_crystal_size_mid 0.15
_exptl_crystal_size_min 0.10
_refine_diff_density_max 0.32
_refine_diff_density_min -0.44
_refine_ls_abs_structure_details 'Flack (1983), with 408 Friedel pairs'
_refine_ls_abs_structure_Flack -0.01(5)
_refine_ls_extinction_method none
_refine_ls_goodness_of_fit_ref 0.9921
_refine_ls_hydrogen_treatment constr
_refine_ls_matrix_type full
_refine_ls_number_parameters 146
_refine_ls_number_reflns 2934
_refine_ls_number_restraints 0
_refine_ls_R_factor_all 0.0416
_refine_ls_R_factor_gt 0.0382
_refine_ls_shift/su_max 0.001161
_refine_ls_structure_factor_coef Fsqd
_refine_ls_weighting_details
;
p = P(6)*max(Fo^2^,0) + (1-P(6))Fc^2^
Method = SHELXL97 (Sheldrick, 1997)
W = 1/[Sigma^2^(F*)+(P(1)p)^2^+P(2)p ]
P(i) are:
0.519E-01 2.03 0.333
;
_refine_ls_weighting_scheme calc
_refine_ls_wR_factor_all 0.0965
_refine_ls_wR_factor_gt 0.0943
_refine_ls_wR_factor_ref 0.0965
_reflns_number_gt 2721
_reflns_number_total 2940
_reflns_threshold_expression I>2\s(I)
_cod_data_source_file zl2072.cif
_cod_data_source_block I
_cod_original_cell_volume 1280.7(10)
_cod_original_sg_symbol_H-M 'P 21 21 21 '
_cod_original_formula_sum 'C11 H12 I1 N1 O3'
_cod_database_code 2216185
_cod_database_fobs_code 2216185

loop_
_symmetry_equiv_pos_as_xyz
x,y,z
x+1/2,-y+1/2,-z
-x,y+1/2,-z+1/2
-x+1/2,-y,z+1/2

loop_
_atom_site_type_symbol
_atom_site_label
_atom_site_fract_x
_atom_site_fract_y
_atom_site_fract_z
_atom_site_U_iso_or_equiv
_atom_site_adp_type
_atom_site_occupancy
I I1 0.61721(8) 0.35486(3) 0.538896(17) 0.0580 Uani 1.0000
N N1 1.1480(9) 0.3848(4) 0.70627(19) 0.0502 Uani 1.0000
C C3 1.1280(14) 0.6402(5) 0.5224(3) 0.0653 Uani 1.0000
O O3 0.7040(7) 0.4075(4) 0.6935(2) 0.0652 Uani 1.0000
C C1 0.8807(11) 0.4846(4) 0.5611(2) 0.0441 Uani 1.0000
C C8 1.1316(13) 0.3301(5) 0.7674(2) 0.0600 Uani 1.0000
C C7 0.9335(9) 0.4247(4) 0.6762(2) 0.0424 Uani 1.0000
C C6 0.9982(9) 0.4959(4) 0.6203(2) 0.0401 Uani 1.0000
C C5 1.1812(11) 0.5820(5) 0.6293(2) 0.0512 Uani 1.0000
C C4 1.2461(13) 0.6542(5) 0.5809(3) 0.0617 Uani 1.0000
C C2 0.9463(12) 0.5566(5) 0.5123(2) 0.0579 Uani 1.0000
O O2 1.1717(16) 0.5073(5) 0.8118(3) 0.1014 Uani 1.0000
C C9 1.2777(15) 0.2191(6) 0.7664(4) 0.0757 Uani 1.0000
O O1 1.386(2) 0.3732(6) 0.8604(3) 0.1411 Uani 1.0000
C C11 1.254(3) 0.5851(9) 0.8601(4) 0.1409 Uani 1.0000
C C10 1.2453(17) 0.4043(7) 0.8184(3) 0.0753 Uani 1.0000
H H61 1.2598 0.5911 0.6688 0.0606 Uiso 1.0000
H H62 1.3668 0.7114 0.5879 0.0742 Uiso 1.0000
H H63 1.1732 0.6875 0.4894 0.0780 Uiso 1.0000
H H64 0.8672 0.5481 0.4728 0.0698 Uiso 1.0000
H H81 0.9424 0.3168 0.7772 0.0718 Uiso 1.0000
H H91 1.2646 0.1845 0.8070 0.0897 Uiso 1.0000
H H92 1.4629 0.2307 0.7561 0.0897 Uiso 1.0000
H H93 1.1970 0.1725 0.7351 0.0897 Uiso 1.0000
H H2 1.3076 0.3941 0.6900 0.0500 Uiso 1.0000
H H111 1.1864 0.6598 0.8500 0.1845 Uiso 1.0000
H H112 1.1811 0.5611 0.9013 0.1845 Uiso 1.0000
H H113 1.4524 0.5867 0.8623 0.1845 Uiso 1.0000

loop_
_atom_site_aniso_label
_atom_site_aniso_U_11
_atom_site_aniso_U_22
_atom_site_aniso_U_33
_atom_site_aniso_U_12
_atom_site_aniso_U_13
_atom_site_aniso_U_23
I1 0.05217(18) 0.05985(19) 0.0620(2) -0.00088(18) -0.00941(17) -0.01249(16)
N1 0.0281(18) 0.077(3) 0.046(2) -0.0009(19) -0.0024(17) 0.0160(19)
C3 0.072(3) 0.070(3) 0.053(3) -0.004(4) -0.002(3) 0.023(2)
O3 0.0289(17) 0.104(3) 0.062(2) -0.0042(19) -0.0006(16) 0.030(2)
C1 0.039(2) 0.049(2) 0.044(2) 0.007(2) -0.003(2) -0.0040(18)
C8 0.043(2) 0.083(4) 0.054(3) -0.007(3) -0.004(2) 0.023(3)
C7 0.029(2) 0.056(3) 0.042(2) -0.0003(19) 0.0010(17) 0.004(2)
C6 0.031(2) 0.053(3) 0.037(2) 0.0034(19) 0.0016(18) 0.0005(19)
C5 0.048(3) 0.060(3) 0.046(2) -0.007(2) -0.001(2) -0.001(2)
C4 0.065(3) 0.057(3) 0.064(3) -0.016(3) -0.001(3) 0.006(3)
C2 0.062(4) 0.072(3) 0.040(2) 0.003(3) -0.007(2) 0.005(2)
O2 0.145(6) 0.090(3) 0.069(3) 0.025(4) -0.025(4) 0.000(3)
C9 0.066(4) 0.077(4) 0.084(5) -0.007(3) -0.013(3) 0.028(4)
O1 0.217(9) 0.121(5) 0.085(4) 0.031(6) -0.082(5) 0.004(3)
C11 0.234(18) 0.112(7) 0.077(5) 0.014(9) -0.037(7) -0.020(5)
C10 0.088(5) 0.087(5) 0.051(3) 0.006(4) -0.005(3) 0.018(3)

loop_
_atom_type_symbol
_atom_type_scat_dispersion_real
_atom_type_scat_dispersion_imag
_atom_type_scat_source
C 0.0033 0.0016 'International Tables Vol C 4.2.6.8 and 6.1.1.4'
H 0.0000 0.0000 'International Tables Vol C 4.2.6.8 and 6.1.1.4'
F 0.0171 0.0103 'International Tables Vol C 4.2.6.8 and 6.1.1.4'
I -0.4742 1.8119 'International Tables Vol C 4.2.6.8 and 6.1.1.4'
N 0.0061 0.0033 'International Tables Vol C 4.2.6.8 and 6.1.1.4'
O 0.0106 0.0060 'International Tables Vol C 4.2.6.8 and 6.1.1.4'

loop_
_geom_angle_atom_site_label_1
_geom_angle_atom_site_label_2
_geom_angle_atom_site_label_3
_geom_angle
_geom_angle_publ_flag
N1 C7 O3 123.2(5) no
O2 C10 O1 123.1(8) no
C8 N1 C7 122.9(4) no
C8 N1 H2 117.357 no
C7 N1 H2 119.675 no
C4 C3 C2 120.7(5) no
C4 C3 H63 119.557 no
C2 C3 H63 119.776 no
I1 C1 C6 122.6(4) no
I1 C1 C2 116.7(4) no
C6 C1 C2 120.5(5) no
N1 C8 C9 111.2(5) no
N1 C8 C10 110.0(5) no
C9 C8 C10 110.7(5) no
N1 C8 H81 108.442 no
C9 C8 H81 108.543 no
C10 C8 H81 107.883 no
N1 C7 C6 114.3(4) no
O3 C7 C6 122.5(4) no
C7 C6 C1 124.3(4) no
C7 C6 C5 117.5(4) no
C1 C6 C5 118.1(5) no
C6 C5 C4 121.5(5) no
C6 C5 H61 119.041 no
C4 C5 H61 119.422 no
C5 C4 C3 119.0(5) no
C5 C4 H62 120.359 no
C3 C4 H62 120.599 no
C1 C2 C3 120.1(5) no
C1 C2 H64 119.834 no
C3 C2 H64 120.069 no
C11 O2 C10 117.7(7) no
C8 C9 H91 109.869 no
C8 C9 H92 109.438 no
H91 C9 H92 109.476 no
C8 C9 H93 109.093 no
H91 C9 H93 109.476 no
H92 C9 H93 109.476 no
O2 C11 H111 110.118 no
O2 C11 H112 109.043 no
H111 C11 H112 109.475 no
O2 C11 H113 109.237 no
H111 C11 H113 109.476 no
H112 C11 H113 109.476 no
C8 C10 O2 112.6(6) no
C8 C10 O1 124.3(7) no

loop_
_geom_bond_atom_site_label_1
_geom_bond_atom_site_label_2
_geom_bond_distance
_geom_bond_publ_flag
I1 C1 2.103(5) no
C6 C7 1.501(7) no
O3 C7 1.220(6) no
N1 C7 1.335(6) no
N1 C8 1.457(6) no
O1 C10 1.192(9) no
O2 C10 1.309(9) no
N1 H2 0.875 no
C3 C4 1.384(8) no
C3 C2 1.376(9) no
C3 H63 0.930 no
C1 C6 1.390(7) no
C1 C2 1.393(7) no
C8 C9 1.530(10) no
C8 C10 1.516(10) no
C8 H81 0.980 no
C6 C5 1.401(7) no
C5 C4 1.385(8) no
C5 H61 0.930 no
C4 H62 0.930 no
C2 H64 0.930 no
O2 C11 1.451(11) no
C9 H91 0.960 no
C9 H92 0.960 no
C9 H93 0.960 no
C11 H111 0.990 no
C11 H112 0.990 no
C11 H113 0.990 no

loop_
_geom_hbond_atom_site_label_D
_geom_hbond_atom_site_label_H
_geom_hbond_atom_site_label_A
_geom_hbond_site_symmetry_A
_geom_hbond_distance_DH
_geom_hbond_distance_HA
_geom_hbond_distance_DA
_geom_hbond_angle_DHA
_geom_hbond_publ_flag
N1 H2 O3 1_655 0.88000 1.99 2.801(6) 154(4) y
C4 H62 O1 3_856 0.93000 2.56 3.46(2) 161(8) y

loop_
_cod_related_entry_id
_cod_related_entry_database
_cod_related_entry_code
1 ChemSpider 21196947
